data_7703893
loop_
_publ_author_name
'Gyton, Matthew R.'
'Leverett, Anthony R.'
'Cole, Marcus L.'
'McKay, Alasdair I.'

_publ_section_title
;
 Bulky bis(aryl)triazenides: just aspiring amidinates? A structural and
 spectroscopic study.
;
_journal_issue 17
_journal_name_full 'Dalton transactions (Cambridge, England : 2003)'
_journal_page_first 5653
_journal_page_last 5661
_journal_paper_doi 10.1039/d0dt00285b
_journal_volume 49
_journal_year 2020
_chemical_formula_moiety 'C48 H68 N6 Tl2'
_chemical_formula_sum 'C48 H68 N6 Tl2'
_chemical_formula_weight 1137.82
_chemical_name_systematic '[Tl(N3Dipp2)]2'
_chemical_properties_physical Air-sensitive,Moisture-sensitive,Oxygen-sensitive
_space_group_crystal_system orthorhombic
_space_group_IT_number 19
_space_group_name_Hall 'P 2ac 2ab'
_space_group_name_H-M_alt 'P 21 21 21'
_atom_sites_solution_hydrogens geom
_atom_sites_solution_primary dual
_audit_creation_date 2019-12-10
_audit_creation_method
;
Olex2 1.2
(compiled 2018.05.29 svn.r3508 for OlexSys, GUI svn.r5506)
;
_audit_update_record
;
2019-12-14 deposited with the CCDC.	2020-03-31 downloaded from the CCDC.
;
_cell_angle_alpha 90
_cell_angle_beta 90
_cell_angle_gamma 90
_cell_formula_units_Z 8
_cell_length_a 13.5767(5)
_cell_length_b 20.2026(7)
_cell_length_c 35.6666(11)
_cell_measurement_reflns_used 9883
_cell_measurement_temperature 180
_cell_measurement_theta_max 28.655
_cell_measurement_theta_min 2.490
_cell_volume 9782.8(6)
_computing_cell_refinement 'SAINT v7.68A (Bruker, 2009)'
_computing_data_reduction 'SAINT v7.68A (Bruker, 2009)'
_computing_molecular_graphics 'Olex2 (Dolomanov et al., 2009)'
_computing_publication_material 'Olex2 (Dolomanov et al., 2009)'
_computing_structure_refinement 'ShelXL (Sheldrick, 2015)'
_computing_structure_solution 'ShelXT (Sheldrick, 2015)'
_diffrn_ambient_temperature 180.15
_diffrn_measured_fraction_theta_full 0.998
_diffrn_measured_fraction_theta_max 0.999
_diffrn_measurement_device_type 'Bruker P4'
_diffrn_measurement_method '\w scans'
_diffrn_radiation_monochromator graphite
_diffrn_radiation_type MoK\a
_diffrn_radiation_wavelength 0.71073
_diffrn_reflns_av_R_equivalents 0.0339
_diffrn_reflns_av_unetI/netI 0.0642
_diffrn_reflns_Laue_measured_fraction_full 0.998
_diffrn_reflns_Laue_measured_fraction_max 0.999
_diffrn_reflns_limit_h_max 10
_diffrn_reflns_limit_h_min -17
_diffrn_reflns_limit_k_max 22
_diffrn_reflns_limit_k_min -25
_diffrn_reflns_limit_l_max 45
_diffrn_reflns_limit_l_min -41
_diffrn_reflns_number 45357
_diffrn_reflns_point_group_measured_fraction_full 0.994
_diffrn_reflns_point_group_measured_fraction_max 0.991
_diffrn_reflns_theta_full 26.000
_diffrn_reflns_theta_max 27.103
_diffrn_reflns_theta_min 1.158
_exptl_absorpt_coefficient_mu 6.617
_exptl_absorpt_correction_T_max 0.7461
_exptl_absorpt_correction_T_min 0.5975
_exptl_absorpt_correction_type multi-scan
_exptl_absorpt_process_details
'SADABS-2008/1 (Bruker,2008) was used for absorption correction. wR2(int) was 0.0667 before and 0.0440 after correction. The Ratio of minimum to maximum transmission is 0.8008. The \l/2 correction factor is 0.0015.'
_exptl_crystal_colour red
_exptl_crystal_colour_primary red
_exptl_crystal_density_diffrn 1.545
_exptl_crystal_description block
_exptl_crystal_F_000 4480
_exptl_crystal_size_max 0.15
_exptl_crystal_size_mid 0.15
_exptl_crystal_size_min 0.15
_refine_diff_density_max 1.001
_refine_diff_density_min -1.668
_refine_diff_density_rms 0.114
_refine_ls_abs_structure_details
;
 Refined as an inversion twin.
;
_refine_ls_abs_structure_Flack 0.454(7)
_refine_ls_extinction_method none
_refine_ls_goodness_of_fit_ref 1.023
_refine_ls_hydrogen_treatment constr
_refine_ls_matrix_type full
_refine_ls_number_parameters 1042
_refine_ls_number_reflns 21417
_refine_ls_number_restraints 0
_refine_ls_restrained_S_all 1.023
_refine_ls_R_factor_all 0.0671
_refine_ls_R_factor_gt 0.0379
_refine_ls_shift/su_max 0.003
_refine_ls_shift/su_mean 0.000
_refine_ls_structure_factor_coef Fsqd
_refine_ls_weighting_details 'w=1/[\s^2^(Fo^2^)+(0.0148P)^2^+2.7129P] where P=(Fo^2^+2Fc^2^)/3'
_refine_ls_weighting_scheme calc
_refine_ls_wR_factor_gt 0.0554
_refine_ls_wR_factor_ref 0.0615
_reflns_Friedel_coverage 0.828
_reflns_Friedel_fraction_full 0.989
_reflns_Friedel_fraction_max 0.983
_reflns_number_gt 15910
_reflns_number_total 21417
_reflns_threshold_expression 'I > 2\s(I)'
_cod_data_source_file d0dt00285b2.cif
_cod_data_source_block 8
_cod_depositor_comments 'Adding full bibliography for 7703878--7703902.cif.'
_cod_database_code 7703893
_shelx_shelxl_version_number 2018/3
_shelx_space_group_comment
;
The symmetry employed for this shelxl refinement is uniquely defined
by the following loop, which should always be used as a source of
symmetry information in preference to the above space-group names.
They are only intended as comments.
;
_shelx_estimated_absorpt_t_max 0.437
_shelx_estimated_absorpt_t_min 0.437
_olex2_refinement_description
;
1. Twinned data refinement
 Scales: 0.546(7)
 0.454(7)
2. Fixed Uiso
 At 1.2 times of:
  All C(H) groups
 At 1.5 times of:
  All C(H,H,H) groups
3.a Ternary CH refined with riding coordinates:
 C19(H19), C82(H82), C70(H70), C91(H91), C7(H7), C58(H58), C94(H94), C43(H43),
 C46(H46), C22(H22), C79(H79), C67(H67), C10(H10), C34(H34), C31(H31), C55(H55)
3.b Aromatic/amide H refined with riding coordinates:
 C87(H87), C63(H63), C17(H17), C88(H88), C16(H16), C65(H65), C15(H15), C3(H3),
 C64(H64), C40(H40), C89(H89), C39(H39), C41(H41), C29(H29), C5(H5), C75(H75),
 C77(H77), C76(H76), C4(H4), C53(H53), C51(H51), C28(H28), C52(H52), C27(H27)
3.c Idealised Me refined as rotating group:
 C48(H48A,H48B,H48C), C20(H20A,H20B,H20C), C71(H71A,H71B,H71C), C72(H72A,H72B,
 H72C), C32(H32A,H32B,H32C), C21(H21A,H21B,H21C), C84(H84A,H84B,H84C), C96(H96A,
 H96B,H96C), C59(H59A,H59B,H59C), C60(H60A,H60B,H60C), C93(H93A,H93B,H93C),
 C47(H47A,H47B,H47C), C9(H9A,H9B,H9C), C83(H83A,H83B,H83C), C95(H95A,H95B,H95C),
  C35(H35A,H35B,H35C), C45(H45A,H45B,H45C), C81(H81A,H81B,H81C), C69(H69A,H69B,
 H69C), C36(H36A,H36B,H36C), C11(H11A,H11B,H11C), C12(H12A,H12B,H12C), C80(H80A,
 H80B,H80C), C33(H33A,H33B,H33C), C68(H68A,H68B,H68C), C24(H24A,H24B,H24C),
 C92(H92A,H92B,H92C), C44(H44A,H44B,H44C), C23(H23A,H23B,H23C), C57(H57A,H57B,
 H57C), C8(H8A,H8B,H8C), C56(H56A,H56B,H56C)
;
_olex2_submission_special_instructions 'No special instructions were received'

loop_
_space_group_symop_operation_xyz
'x, y, z'
'-x+1/2, -y, z+1/2'
'-x, y+1/2, -z+1/2'
'x+1/2, -y+1/2, -z'

loop_
_atom_site_label
_atom_site_type_symbol
_atom_site_fract_x
_atom_site_fract_y
_atom_site_fract_z
_atom_site_U_iso_or_equiv
_atom_site_adp_type
_atom_site_occupancy
_atom_site_site_symmetry_order
_atom_site_calc_flag
_atom_site_refinement_flags_posn
_atom_site_refinement_flags_adp
_atom_site_refinement_flags_occupancy
_atom_site_disorder_assembly
_atom_site_disorder_group
Tl3 Tl 0.57799(3) 0.72475(2) 0.83060(2) 0.03313(10) Uani 1 1 d . . . . .
Tl1 Tl 0.93762(3) 0.76175(2) 0.58227(2) 0.03212(9) Uani 1 1 d . . . . .
Tl4 Tl 0.47592(3) 0.76194(2) 0.91718(2) 0.03291(9) Uani 1 1 d . . . . .
Tl2 Tl 1.03120(3) 0.72679(2) 0.67034(2) 0.03178(9) Uani 1 1 d . . . . .
N6 N 0.9486(6) 0.6459(3) 0.6166(2) 0.0242(18) Uani 1 1 d . . . . .
N10 N 0.3921(6) 0.7113(3) 0.85236(17) 0.0268(18) Uani 1 1 d . . . . .
N5 N 0.8627(6) 0.6511(3) 0.63291(19) 0.0276(18) Uani 1 1 d . . . . .
N12 N 0.4852(6) 0.6467(3) 0.88265(19) 0.0274(19) Uani 1 1 d . . . . .
N1 N 1.1290(5) 0.7647(4) 0.60712(17) 0.0283(17) Uani 1 1 d . . . . .
C85 C 0.4985(7) 0.5831(4) 0.9018(2) 0.025(2) Uani 1 1 d . . . . .
N9 N 0.5768(6) 0.8396(4) 0.87068(19) 0.030(2) Uani 1 1 d . . . . .
N11 N 0.4013(6) 0.6522(4) 0.86602(19) 0.0237(18) Uani 1 1 d . . . . .
N3 N 1.0361(6) 0.8417(3) 0.62992(18) 0.0235(18) Uani 1 1 d . . . . .
N7 N 0.6707(5) 0.7626(4) 0.89341(17) 0.0249(17) Uani 1 1 d . . . . .
N2 N 1.1218(6) 0.8286(4) 0.61498(18) 0.025(2) Uani 1 1 d . . . . .
N8 N 0.6623(6) 0.8261(4) 0.88700(19) 0.0271(18) Uani 1 1 d . . . . .
C62 C 0.5319(7) 0.9342(4) 0.8322(3) 0.031(2) Uani 1 1 d . . . . .
C66 C 0.5506(7) 0.9500(4) 0.8995(3) 0.030(2) Uani 1 1 d . . . . .
C87 C 0.5907(8) 0.4840(5) 0.9111(3) 0.048(3) Uani 1 1 d . . . . .
H87 H 0.645924 0.456922 0.905316 0.058 Uiso 1 1 calc R . . . .
C19 C 1.0270(7) 0.9274(5) 0.5622(3) 0.034(2) Uani 1 1 d . . . . .
H19 H 1.040751 0.878854 0.563909 0.040 Uiso 1 1 calc R . . . .
C13 C 1.0181(7) 0.9116(4) 0.6337(2) 0.025(2) Uani 1 1 d . . . . .
C1 C 1.2242(7) 0.7440(4) 0.5957(2) 0.029(2) Uani 1 1 d . . . . .
C61 C 0.5561(7) 0.9092(5) 0.8679(3) 0.030(2) Uani 1 1 d . . . . .
C42 C 1.0479(8) 0.5479(5) 0.6075(3) 0.033(3) Uani 1 1 d . . . . .
N4 N 0.8486(5) 0.7119(3) 0.64587(19) 0.0275(18) Uani 1 1 d . . . . .
C82 C 0.2769(8) 0.8270(5) 0.8620(3) 0.047(3) Uani 1 1 d . . . . .
H82 H 0.349799 0.825749 0.866048 0.056 Uiso 1 1 calc R . . . .
C78 C 0.2540(7) 0.7776(5) 0.8319(3) 0.040(2) Uani 1 1 d . . . . .
C73 C 0.3088(7) 0.7190(4) 0.8276(2) 0.033(2) Uani 1 1 d . . . . .
C38 C 0.8967(8) 0.5619(5) 0.5707(3) 0.040(3) Uani 1 1 d . . . . .
C63 C 0.5056(7) 1.0002(5) 0.8293(3) 0.042(3) Uani 1 1 d . . . . .
H63 H 0.490316 1.017937 0.805352 0.051 Uiso 1 1 calc R . . . .
C2 C 1.2358(9) 0.7067(5) 0.5628(3) 0.044(3) Uani 1 1 d . . . . .
C17 C 0.9771(7) 1.0034(4) 0.6737(3) 0.038(2) Uani 1 1 d . . . . .
H17 H 0.964004 1.021033 0.697866 0.045 Uiso 1 1 calc R . . . .
C48 C 1.0881(9) 0.5505(5) 0.6761(3) 0.060(3) Uani 1 1 d . . . . .
H48A H 1.018248 0.561313 0.679396 0.091 Uiso 1 1 calc GR . . . .
H48B H 1.127146 0.573960 0.695005 0.091 Uiso 1 1 calc GR . . . .
H48C H 1.097481 0.502667 0.679035 0.091 Uiso 1 1 calc GR . . . .
C20 C 0.9362(8) 0.9357(5) 0.5380(3) 0.044(3) Uani 1 1 d . . . . .
H20A H 0.880189 0.913380 0.549813 0.066 Uiso 1 1 calc GR . . . .
H20B H 0.948232 0.916275 0.513211 0.066 Uiso 1 1 calc GR . . . .
H20C H 0.921347 0.982957 0.535163 0.066 Uiso 1 1 calc GR . . . .
C86 C 0.5800(8) 0.5443(5) 0.8936(3) 0.034(3) Uani 1 1 d . . . . .
C70 C 0.5694(7) 0.9249(5) 0.9394(2) 0.033(3) Uani 1 1 d . . . . .
H70 H 0.583509 0.876354 0.938010 0.040 Uiso 1 1 calc R . . . .
C14 C 1.0088(7) 0.9521(5) 0.6019(3) 0.030(2) Uani 1 1 d . . . . .
C88 C 0.5222(9) 0.4625(5) 0.9367(3) 0.051(3) Uani 1 1 d . . . . .
H88 H 0.528635 0.419853 0.947710 0.061 Uiso 1 1 calc R . . . .
C16 C 0.9692(8) 1.0439(5) 0.6427(3) 0.044(3) Uani 1 1 d . . . . .
H16 H 0.952500 1.089276 0.645547 0.053 Uiso 1 1 calc R . . . .
C65 C 0.5237(8) 1.0163(5) 0.8946(3) 0.039(3) Uani 1 1 d . . . . .
H65 H 0.521258 1.044714 0.915802 0.047 Uiso 1 1 calc R . . . .
C90 C 0.4306(7) 0.5644(5) 0.9298(3) 0.036(2) Uani 1 1 d . . . . .
C91 C 0.6532(8) 0.5675(5) 0.8641(3) 0.044(3) Uani 1 1 d . . . . .
H91 H 0.651794 0.616967 0.864284 0.053 Uiso 1 1 calc R . . . .
C18 C 1.0034(7) 0.9382(4) 0.6703(3) 0.032(2) Uani 1 1 d . . . . .
C71 C 0.4802(8) 0.9344(5) 0.9641(3) 0.047(3) Uani 1 1 d . . . . .
H71A H 0.468273 0.981872 0.967678 0.071 Uiso 1 1 calc GR . . . .
H71B H 0.491744 0.913489 0.988490 0.071 Uiso 1 1 calc GR . . . .
H71C H 0.422572 0.914188 0.952161 0.071 Uiso 1 1 calc GR . . . .
C7 C 1.1471(8) 0.6896(5) 0.5395(3) 0.040(3) Uani 1 1 d . . . . .
H7 H 1.089672 0.685801 0.556903 0.048 Uiso 1 1 calc R . . . .
C58 C 0.6809(8) 0.6866(5) 0.9619(3) 0.044(3) Uani 1 1 d . . . . .
H58 H 0.625856 0.683590 0.943291 0.053 Uiso 1 1 calc R . . . .
C94 C 0.3475(8) 0.6072(5) 0.9437(2) 0.037(3) Uani 1 1 d . . . . .
H94 H 0.352186 0.650190 0.929932 0.044 Uiso 1 1 calc R . . . .
C43 C 0.8124(8) 0.6032(5) 0.5561(3) 0.046(3) Uani 1 1 d . . . . .
H43 H 0.815165 0.646926 0.569243 0.055 Uiso 1 1 calc R . . . .
C15 C 0.9859(7) 1.0178(5) 0.6075(3) 0.032(2) Uani 1 1 d . . . . .
H15 H 0.981482 1.046252 0.586376 0.039 Uiso 1 1 calc R . . . .
C49 C 0.7653(7) 0.7448(4) 0.9063(3) 0.034(2) Uani 1 1 d . . . . .
C6 C 1.3060(7) 0.7574(5) 0.6199(3) 0.040(2) Uani 1 1 d . . . . .
C72 C 0.6596(8) 0.9590(5) 0.9563(3) 0.049(3) Uani 1 1 d . . . . .
H72A H 0.717905 0.948405 0.941225 0.073 Uiso 1 1 calc GR . . . .
H72B H 0.669418 0.943579 0.982031 0.073 Uiso 1 1 calc GR . . . .
H72C H 0.649292 1.007056 0.956305 0.073 Uiso 1 1 calc GR . . . .
C46 C 1.1216(8) 0.5717(5) 0.6367(3) 0.044(3) Uani 1 1 d . . . . .
H46 H 1.119910 0.621169 0.636219 0.053 Uiso 1 1 calc R . . . .
C32 C 0.8514(9) 0.6172(5) 0.7486(3) 0.059(3) Uani 1 1 d . . . . .
H32A H 0.889534 0.657902 0.752194 0.088 Uiso 1 1 calc GR . . . .
H32B H 0.894180 0.578753 0.752635 0.088 Uiso 1 1 calc GR . . . .
H32C H 0.796855 0.616055 0.766575 0.088 Uiso 1 1 calc GR . . . .
C25 C 0.7646(7) 0.7177(4) 0.6696(2) 0.031(2) Uani 1 1 d . . . . .
C21 C 1.1173(8) 0.9598(5) 0.5447(3) 0.050(3) Uani 1 1 d . . . . .
H21A H 1.124965 0.944249 0.518841 0.075 Uiso 1 1 calc GR . . . .
H21B H 1.176038 0.947937 0.559225 0.075 Uiso 1 1 calc GR . . . .
H21C H 1.109105 1.007967 0.544806 0.075 Uiso 1 1 calc GR . . . .
C3 C 1.3305(10) 0.6903(5) 0.5523(4) 0.055(3) Uani 1 1 d . . . . .
H3 H 1.340696 0.667809 0.529178 0.066 Uiso 1 1 calc R . . . .
C54 C 0.7728(8) 0.7068(5) 0.9404(3) 0.036(3) Uani 1 1 d . . . . .
C37 C 0.9642(8) 0.5837(5) 0.5984(3) 0.037(3) Uani 1 1 d . . . . .
C22 C 1.0138(9) 0.8939(5) 0.7049(3) 0.046(3) Uani 1 1 d . . . . .
H22 H 1.057778 0.856096 0.697988 0.055 Uiso 1 1 calc R . . . .
C84 C 0.2284(8) 0.8070(5) 0.8992(3) 0.056(3) Uani 1 1 d . . . . .
H84A H 0.156727 0.811198 0.896951 0.084 Uiso 1 1 calc GR . . . .
H84B H 0.252066 0.836062 0.919263 0.084 Uiso 1 1 calc GR . . . .
H84C H 0.245426 0.761041 0.905082 0.084 Uiso 1 1 calc GR . . . .
C64 C 0.5010(8) 1.0411(5) 0.8603(3) 0.042(3) Uani 1 1 d . . . . .
H64 H 0.482053 1.086096 0.857644 0.050 Uiso 1 1 calc R . . . .
C79 C 0.3454(8) 0.6118(5) 0.7920(2) 0.039(3) Uani 1 1 d . . . . .
H79 H 0.406099 0.615571 0.807683 0.047 Uiso 1 1 calc R . . . .
C30 C 0.7059(7) 0.7750(5) 0.6643(3) 0.039(2) Uani 1 1 d . . . . .
C40 C 0.9936(10) 0.4635(6) 0.5640(3) 0.061(4) Uani 1 1 d . . . . .
H40 H 1.002030 0.420995 0.553085 0.074 Uiso 1 1 calc R . . . .
C67 C 0.5406(8) 0.8914(5) 0.7971(3) 0.040(3) Uani 1 1 d . . . . .
H67 H 0.524653 0.844947 0.804596 0.048 Uiso 1 1 calc R . . . .
C10 C 1.2948(8) 0.7869(5) 0.6584(3) 0.043(3) Uani 1 1 d . . . . .
H10 H 1.222900 0.794177 0.662956 0.052 Uiso 1 1 calc R . . . .
C96 C 0.2465(8) 0.5787(6) 0.9354(3) 0.061(3) Uani 1 1 d . . . . .
H96A H 0.239544 0.571839 0.908280 0.091 Uiso 1 1 calc GR . . . .
H96B H 0.195675 0.609605 0.944013 0.091 Uiso 1 1 calc GR . . . .
H96C H 0.238884 0.536309 0.948382 0.091 Uiso 1 1 calc GR . . . .
C89 C 0.4439(8) 0.5027(6) 0.9466(3) 0.049(3) Uani 1 1 d . . . . .
H89 H 0.398513 0.488164 0.965174 0.058 Uiso 1 1 calc R . . . .
C39 C 0.9164(10) 0.5002(6) 0.5547(3) 0.058(4) Uani 1 1 d . . . . .
H39 H 0.872237 0.483717 0.536275 0.069 Uiso 1 1 calc R . . . .
C59 C 0.6886(9) 0.6200(5) 0.9809(3) 0.059(3) Uani 1 1 d . . . . .
H59A H 0.710310 0.586762 0.962723 0.088 Uiso 1 1 calc GR . . . .
H59B H 0.624053 0.607477 0.990963 0.088 Uiso 1 1 calc GR . . . .
H59C H 0.736395 0.622719 1.001451 0.088 Uiso 1 1 calc GR . . . .
C60 C 0.6522(8) 0.7401(5) 0.9907(3) 0.055(3) Uani 1 1 d . . . . .
H60A H 0.703843 0.743540 1.009831 0.083 Uiso 1 1 calc GR . . . .
H60B H 0.589804 0.727959 1.002692 0.083 Uiso 1 1 calc GR . . . .
H60C H 0.644801 0.782801 0.977994 0.083 Uiso 1 1 calc GR . . . .
C74 C 0.2842(8) 0.6733(5) 0.8000(3) 0.039(3) Uani 1 1 d . . . . .
C93 C 0.6200(8) 0.5455(5) 0.8252(3) 0.059(3) Uani 1 1 d . . . . .
H93A H 0.619450 0.497082 0.824032 0.088 Uiso 1 1 calc GR . . . .
H93B H 0.665657 0.562958 0.806382 0.088 Uiso 1 1 calc GR . . . .
H93C H 0.553628 0.562469 0.820333 0.088 Uiso 1 1 calc GR . . . .
C41 C 1.0623(8) 0.4870(5) 0.5898(3) 0.051(3) Uani 1 1 d . . . . .
H41 H 1.119242 0.461506 0.595302 0.061 Uiso 1 1 calc R . . . .
C47 C 1.2265(9) 0.5518(6) 0.6305(3) 0.064(4) Uani 1 1 d . . . . .
H47A H 1.232696 0.503713 0.633264 0.096 Uiso 1 1 calc GR . . . .
H47B H 1.268645 0.573929 0.648889 0.096 Uiso 1 1 calc GR . . . .
H47C H 1.246726 0.564674 0.605115 0.096 Uiso 1 1 calc GR . . . .
C9 C 1.1578(9) 0.6226(5) 0.5189(3) 0.059(3) Uani 1 1 d . . . . .
H9A H 1.211776 0.625317 0.500764 0.088 Uiso 1 1 calc GR . . . .
H9B H 1.096273 0.612235 0.505790 0.088 Uiso 1 1 calc GR . . . .
H9C H 1.172024 0.587641 0.537218 0.088 Uiso 1 1 calc GR . . . .
C34 C 0.7287(8) 0.8240(5) 0.6328(3) 0.042(3) Uani 1 1 d . . . . .
H34 H 0.801710 0.824520 0.629198 0.050 Uiso 1 1 calc R . . . .
C29 C 0.6268(8) 0.7844(6) 0.6880(3) 0.049(3) Uani 1 1 d . . . . .
H29 H 0.586420 0.822350 0.684881 0.059 Uiso 1 1 calc R . . . .
C31 C 0.8103(8) 0.6154(5) 0.7086(3) 0.042(3) Uani 1 1 d . . . . .
H31 H 0.867714 0.617039 0.691008 0.050 Uiso 1 1 calc R . . . .
C83 C 0.2493(10) 0.8996(5) 0.8532(4) 0.084(5) Uani 1 1 d . . . . .
H83A H 0.276780 0.912163 0.828763 0.126 Uiso 1 1 calc GR . . . .
H83B H 0.276294 0.928679 0.872646 0.126 Uiso 1 1 calc GR . . . .
H83C H 0.177495 0.904117 0.852514 0.126 Uiso 1 1 calc GR . . . .
C95 C 0.3595(8) 0.6228(6) 0.9854(3) 0.055(3) Uani 1 1 d . . . . .
H95A H 0.352706 0.581997 1.000023 0.083 Uiso 1 1 calc GR . . . .
H95B H 0.308678 0.654463 0.993129 0.083 Uiso 1 1 calc GR . . . .
H95C H 0.424762 0.642034 0.989801 0.083 Uiso 1 1 calc GR . . . .
C5 C 1.3983(9) 0.7382(6) 0.6070(3) 0.062(3) Uani 1 1 d . . . . .
H5 H 1.454916 0.748079 0.621627 0.074 Uiso 1 1 calc R . . . .
C75 C 0.2034(9) 0.6857(7) 0.7779(3) 0.058(3) Uani 1 1 d . . . . .
H75 H 0.185388 0.654059 0.759424 0.070 Uiso 1 1 calc R . . . .
C35 C 0.6958(9) 0.8951(5) 0.6411(3) 0.071(4) Uani 1 1 d . . . . .
H35A H 0.624480 0.898792 0.637580 0.107 Uiso 1 1 calc GR . . . .
H35B H 0.729550 0.925622 0.624065 0.107 Uiso 1 1 calc GR . . . .
H35C H 0.712524 0.906368 0.667103 0.107 Uiso 1 1 calc GR . . . .
C45 C 0.7116(8) 0.5720(6) 0.5651(3) 0.068(4) Uani 1 1 d . . . . .
H45A H 0.706717 0.528703 0.552809 0.101 Uiso 1 1 calc GR . . . .
H45B H 0.659000 0.600938 0.555850 0.101 Uiso 1 1 calc GR . . . .
H45C H 0.704983 0.566444 0.592252 0.101 Uiso 1 1 calc GR . . . .
C81 C 0.2943(10) 0.5487(6) 0.8039(3) 0.086(5) Uani 1 1 d . . . . .
H81A H 0.274299 0.552331 0.830221 0.129 Uiso 1 1 calc GR . . . .
H81B H 0.339561 0.511274 0.800977 0.129 Uiso 1 1 calc GR . . . .
H81C H 0.235948 0.541606 0.788230 0.129 Uiso 1 1 calc GR . . . .
C69 C 0.4701(10) 0.9103(6) 0.7658(3) 0.077(4) Uani 1 1 d . . . . .
H69A H 0.404185 0.917402 0.776172 0.115 Uiso 1 1 calc GR . . . .
H69B H 0.467663 0.874515 0.747202 0.115 Uiso 1 1 calc GR . . . .
H69C H 0.493073 0.951016 0.753680 0.115 Uiso 1 1 calc GR . . . .
C50 C 0.8505(8) 0.7573(5) 0.8851(3) 0.042(3) Uani 1 1 d . . . . .
C77 C 0.1731(9) 0.7874(6) 0.8085(3) 0.061(4) Uani 1 1 d . . . . .
H77 H 0.134657 0.826410 0.811191 0.073 Uiso 1 1 calc R . . . .
C36 C 0.6825(8) 0.7995(6) 0.5965(2) 0.055(3) Uani 1 1 d . . . . .
H36A H 0.708173 0.755368 0.590545 0.083 Uiso 1 1 calc GR . . . .
H36B H 0.698664 0.830100 0.576113 0.083 Uiso 1 1 calc GR . . . .
H36C H 0.610781 0.797121 0.599462 0.083 Uiso 1 1 calc GR . . . .
C26 C 0.7451(7) 0.6727(5) 0.6994(3) 0.034(3) Uani 1 1 d . . . . .
C11 C 1.3324(8) 0.7373(6) 0.6887(3) 0.072(4) Uani 1 1 d . . . . .
H11A H 1.291873 0.697153 0.688084 0.109 Uiso 1 1 calc GR . . . .
H11B H 1.327967 0.757739 0.713516 0.109 Uiso 1 1 calc GR . . . .
H11C H 1.401151 0.725671 0.683395 0.109 Uiso 1 1 calc GR . . . .
C76 C 0.1480(9) 0.7417(7) 0.7815(3) 0.074(4) Uani 1 1 d . . . . .
H76 H 0.092892 0.749055 0.765678 0.089 Uiso 1 1 calc R . . . .
C12 C 1.3458(9) 0.8533(5) 0.6620(3) 0.072(4) Uani 1 1 d . . . . .
H12A H 1.413697 0.849529 0.652932 0.107 Uiso 1 1 calc GR . . . .
H12B H 1.346213 0.867027 0.688360 0.107 Uiso 1 1 calc GR . . . .
H12C H 1.310479 0.886332 0.647024 0.107 Uiso 1 1 calc GR . . . .
C80 C 0.3797(9) 0.6079(6) 0.7514(3) 0.062(3) Uani 1 1 d . . . . .
H80A H 0.323460 0.597725 0.735215 0.093 Uiso 1 1 calc GR . . . .
H80B H 0.429451 0.573042 0.748998 0.093 Uiso 1 1 calc GR . . . .
H80C H 0.408320 0.650472 0.743999 0.093 Uiso 1 1 calc GR . . . .
C4 C 1.4095(9) 0.7054(6) 0.5739(4) 0.065(4) Uani 1 1 d . . . . .
H4 H 1.473551 0.692859 0.565911 0.078 Uiso 1 1 calc R . . . .
C33 C 0.7577(10) 0.5495(6) 0.7021(4) 0.084(5) Uani 1 1 d . . . . .
H33A H 0.802599 0.512971 0.707920 0.127 Uiso 1 1 calc GR . . . .
H33B H 0.736893 0.546474 0.675865 0.127 Uiso 1 1 calc GR . . . .
H33C H 0.699741 0.546905 0.718446 0.127 Uiso 1 1 calc GR . . . .
C68 C 0.6445(10) 0.8918(6) 0.7838(3) 0.080(4) Uani 1 1 d . . . . .
H68A H 0.661502 0.936098 0.774734 0.121 Uiso 1 1 calc GR . . . .
H68B H 0.652185 0.859682 0.763458 0.121 Uiso 1 1 calc GR . . . .
H68C H 0.688246 0.879821 0.804625 0.121 Uiso 1 1 calc GR . . . .
C24 C 1.0617(12) 0.9304(6) 0.7377(3) 0.105(6) Uani 1 1 d . . . . .
H24A H 1.126462 0.946999 0.729955 0.157 Uiso 1 1 calc GR . . . .
H24B H 1.069585 0.899957 0.758842 0.157 Uiso 1 1 calc GR . . . .
H24C H 1.019914 0.967624 0.745179 0.157 Uiso 1 1 calc GR . . . .
C92 C 0.7612(8) 0.5465(6) 0.8708(3) 0.063(4) Uani 1 1 d . . . . .
H92A H 0.780808 0.558764 0.896369 0.094 Uiso 1 1 calc GR . . . .
H92B H 0.804005 0.569058 0.852766 0.094 Uiso 1 1 calc GR . . . .
H92C H 0.767314 0.498535 0.867681 0.094 Uiso 1 1 calc GR . . . .
C44 C 0.8235(9) 0.6166(6) 0.5142(3) 0.067(4) Uani 1 1 d . . . . .
H44A H 0.883698 0.642179 0.509747 0.100 Uiso 1 1 calc GR . . . .
H44B H 0.766442 0.641641 0.505172 0.100 Uiso 1 1 calc GR . . . .
H44C H 0.827583 0.574384 0.500672 0.100 Uiso 1 1 calc GR . . . .
C53 C 0.8651(10) 0.6884(6) 0.9529(3) 0.056(3) Uani 1 1 d . . . . .
H53 H 0.870701 0.663979 0.975523 0.068 Uiso 1 1 calc R . . . .
C23 C 0.9156(10) 0.8654(6) 0.7162(3) 0.080(4) Uani 1 1 d . . . . .
H23A H 0.875947 0.899712 0.728376 0.119 Uiso 1 1 calc GR . . . .
H23B H 0.925882 0.828565 0.733655 0.119 Uiso 1 1 calc GR . . . .
H23C H 0.881024 0.849239 0.693849 0.119 Uiso 1 1 calc GR . . . .
C57 C 0.9009(10) 0.8511(5) 0.8421(3) 0.089(5) Uani 1 1 d . . . . .
H57A H 0.870857 0.884142 0.858667 0.134 Uiso 1 1 calc GR . . . .
H57B H 0.897317 0.866383 0.816116 0.134 Uiso 1 1 calc GR . . . .
H57C H 0.970011 0.844682 0.849228 0.134 Uiso 1 1 calc GR . . . .
C8 C 1.1238(8) 0.7450(5) 0.5116(2) 0.057(3) Uani 1 1 d . . . . .
H8A H 1.119285 0.787270 0.525007 0.086 Uiso 1 1 calc GR . . . .
H8B H 1.060994 0.735680 0.499181 0.086 Uiso 1 1 calc GR . . . .
H8C H 1.176320 0.747586 0.492810 0.086 Uiso 1 1 calc GR . . . .
C51 C 0.9414(8) 0.7376(6) 0.8998(4) 0.065(3) Uani 1 1 d . . . . .
H51 H 0.999769 0.747192 0.886145 0.078 Uiso 1 1 calc R . . . .
C28 C 0.6049(8) 0.7395(6) 0.7163(3) 0.053(3) Uani 1 1 d . . . . .
H28 H 0.549267 0.746452 0.731957 0.063 Uiso 1 1 calc R . . . .
C52 C 0.9488(10) 0.7046(6) 0.9334(4) 0.071(4) Uani 1 1 d . . . . .
H52 H 1.011660 0.692981 0.943122 0.085 Uiso 1 1 calc R . . . .
C27 C 0.6636(8) 0.6853(5) 0.7216(3) 0.046(3) Uani 1 1 d . . . . .
H27 H 0.647890 0.655200 0.741155 0.055 Uiso 1 1 calc R . . . .
C55 C 0.8463(8) 0.7863(5) 0.8459(3) 0.054(3) Uani 1 1 d . . . . .
H55 H 0.775445 0.795543 0.840311 0.065 Uiso 1 1 calc R . . . .
C56 C 0.8816(11) 0.7380(6) 0.8170(3) 0.102(5) Uani 1 1 d . . . . .
H56A H 0.953192 0.733206 0.818964 0.153 Uiso 1 1 calc GR . . . .
H56B H 0.864474 0.754347 0.791957 0.153 Uiso 1 1 calc GR . . . .
H56C H 0.850084 0.695018 0.821178 0.153 Uiso 1 1 calc GR . . . .

loop_
_atom_site_aniso_label
_atom_site_aniso_U_11
_atom_site_aniso_U_22
_atom_site_aniso_U_33
_atom_site_aniso_U_23
_atom_site_aniso_U_13
_atom_site_aniso_U_12
Tl3 0.0412(3) 0.0331(2) 0.02509(18) -0.0003(2) 0.00445(17) -0.00623(17)
Tl1 0.0340(2) 0.0360(2) 0.02640(18) 0.0017(2) -0.00483(16) -0.00565(15)
Tl4 0.0343(2) 0.0346(2) 0.02981(19) 0.0005(2) 0.00548(17) -0.00375(16)
Tl2 0.0393(2) 0.0305(2) 0.02552(18) 0.0022(2) -0.00479(17) -0.00644(17)
N6 0.022(5) 0.026(5) 0.025(4) -0.010(3) 0.004(4) 0.003(3)
N10 0.032(5) 0.029(5) 0.020(4) 0.009(3) 0.000(3) 0.002(3)
N5 0.030(6) 0.028(5) 0.025(4) -0.010(3) 0.001(4) -0.001(4)
N12 0.035(6) 0.024(5) 0.024(4) 0.005(3) 0.002(4) -0.001(3)
N1 0.026(5) 0.029(5) 0.030(4) 0.006(4) -0.005(3) -0.004(4)
C85 0.025(6) 0.023(5) 0.027(5) 0.011(4) 0.002(4) -0.001(4)
N9 0.034(6) 0.033(5) 0.022(4) -0.005(4) 0.005(4) 0.000(4)
N11 0.026(5) 0.025(5) 0.020(4) 0.008(3) -0.009(4) -0.001(3)
N3 0.030(6) 0.020(4) 0.021(4) -0.003(3) 0.001(4) -0.002(3)
N7 0.029(5) 0.018(4) 0.027(4) 0.006(3) 0.000(3) -0.002(3)
N2 0.036(6) 0.023(5) 0.016(4) 0.000(3) -0.002(4) 0.002(4)
N8 0.018(5) 0.038(5) 0.025(4) -0.006(4) 0.004(4) -0.004(4)
C62 0.033(6) 0.031(5) 0.028(5) 0.001(5) 0.001(5) -0.001(4)
C66 0.035(7) 0.026(6) 0.028(5) -0.008(4) 0.007(5) -0.002(4)
C87 0.062(8) 0.035(6) 0.047(7) 0.013(5) -0.010(6) 0.015(5)
C19 0.034(7) 0.031(6) 0.036(6) 0.006(5) -0.004(5) 0.005(5)
C13 0.021(6) 0.025(6) 0.028(5) -0.002(4) 0.001(4) -0.005(4)
C1 0.034(7) 0.024(6) 0.029(5) 0.005(4) 0.007(4) -0.006(4)
C61 0.027(7) 0.033(6) 0.030(6) 0.010(4) 0.003(5) -0.002(4)
C42 0.035(7) 0.025(6) 0.039(6) -0.003(5) 0.014(5) -0.003(5)
N4 0.021(5) 0.021(5) 0.040(4) 0.001(3) 0.002(4) 0.000(3)
C82 0.042(8) 0.042(7) 0.056(7) 0.015(5) -0.001(6) 0.014(5)
C78 0.028(6) 0.054(7) 0.039(6) 0.010(6) 0.004(5) 0.004(5)
C73 0.038(6) 0.035(6) 0.024(5) 0.007(5) 0.008(5) 0.009(4)
C38 0.047(8) 0.038(7) 0.036(6) -0.016(5) 0.008(5) -0.003(5)
C63 0.050(7) 0.051(7) 0.026(5) 0.010(5) 0.001(5) -0.009(5)
C2 0.049(9) 0.033(7) 0.050(7) 0.006(5) 0.017(6) 0.005(5)
C17 0.044(7) 0.029(5) 0.041(6) -0.010(5) 0.015(5) 0.001(4)
C48 0.076(10) 0.060(8) 0.045(7) -0.002(6) 0.012(7) 0.015(6)
C20 0.044(8) 0.051(8) 0.038(7) 0.001(5) -0.007(5) 0.000(5)
C86 0.040(8) 0.038(7) 0.025(6) 0.004(4) 0.002(5) 0.004(5)
C70 0.052(8) 0.028(6) 0.019(5) -0.001(4) 0.003(5) -0.002(5)
C14 0.028(7) 0.029(6) 0.033(6) 0.000(4) 0.006(5) -0.001(4)
C88 0.071(10) 0.038(7) 0.044(7) 0.020(5) -0.005(6) -0.001(6)
C16 0.053(8) 0.028(6) 0.050(7) -0.006(5) 0.007(6) 0.002(5)
C65 0.048(8) 0.030(6) 0.039(6) 0.002(4) 0.003(5) -0.002(5)
C90 0.033(7) 0.038(6) 0.036(6) 0.005(5) -0.009(5) -0.008(5)
C91 0.049(9) 0.039(7) 0.045(7) 0.008(5) 0.005(6) 0.023(5)
C18 0.032(6) 0.035(5) 0.029(5) -0.005(5) -0.002(5) -0.003(4)
C71 0.055(9) 0.054(8) 0.032(6) -0.006(5) 0.015(6) -0.003(6)
C7 0.046(8) 0.031(6) 0.043(6) -0.008(5) 0.018(5) 0.003(5)
C58 0.047(8) 0.052(8) 0.035(6) 0.014(5) -0.011(5) 0.008(6)
C94 0.030(7) 0.050(7) 0.030(6) 0.013(5) -0.001(5) -0.002(5)
C43 0.037(8) 0.060(8) 0.041(7) -0.023(5) 0.000(5) -0.018(6)
C15 0.028(7) 0.032(6) 0.037(6) 0.016(4) -0.002(5) 0.000(4)
C49 0.026(6) 0.030(6) 0.047(6) -0.011(5) -0.006(5) 0.002(4)
C6 0.037(7) 0.035(6) 0.048(6) 0.013(5) 0.001(5) 0.003(5)
C72 0.040(8) 0.074(9) 0.032(6) -0.001(5) -0.003(5) -0.006(6)
C46 0.045(8) 0.031(6) 0.058(7) -0.005(5) 0.007(6) 0.011(5)
C32 0.068(9) 0.060(8) 0.049(8) 0.001(5) -0.011(6) -0.001(6)
C25 0.039(6) 0.034(6) 0.019(4) -0.015(5) 0.001(5) -0.010(4)
C21 0.050(9) 0.066(8) 0.035(6) 0.008(6) 0.008(6) 0.002(6)
C3 0.050(9) 0.038(7) 0.078(9) -0.016(6) 0.016(7) 0.012(6)
C54 0.036(8) 0.031(7) 0.040(6) -0.001(5) -0.005(5) 0.008(5)
C37 0.047(9) 0.032(6) 0.032(6) -0.001(5) 0.013(6) -0.002(5)
C22 0.078(10) 0.033(7) 0.026(6) -0.004(5) -0.002(6) -0.005(6)
C84 0.038(8) 0.065(8) 0.066(8) -0.008(6) -0.003(6) 0.006(6)
C64 0.053(8) 0.028(6) 0.044(6) 0.003(5) 0.002(5) -0.002(5)
C79 0.053(8) 0.041(7) 0.024(5) 0.001(5) -0.005(5) -0.003(5)
C30 0.042(7) 0.041(6) 0.034(5) -0.017(5) 0.006(5) 0.009(5)
C40 0.078(11) 0.034(7) 0.072(9) -0.024(6) 0.026(7) 0.003(6)
C67 0.058(8) 0.030(6) 0.033(6) 0.005(5) -0.011(6) -0.004(5)
C10 0.040(7) 0.046(7) 0.044(6) 0.005(5) -0.011(5) -0.004(5)
C96 0.045(9) 0.076(9) 0.061(8) 0.012(6) -0.005(6) -0.007(6)
C89 0.043(8) 0.053(8) 0.050(7) 0.016(6) 0.003(6) -0.001(6)
C39 0.071(10) 0.044(8) 0.058(8) -0.029(6) 0.010(7) -0.005(6)
C59 0.069(10) 0.058(8) 0.049(7) 0.017(6) -0.010(6) 0.001(6)
C60 0.059(8) 0.053(8) 0.054(7) -0.012(6) -0.002(6) 0.008(6)
C74 0.041(8) 0.050(7) 0.025(6) 0.003(5) 0.003(5) -0.002(5)
C93 0.059(9) 0.072(8) 0.045(7) 0.008(6) 0.020(6) 0.019(6)
C41 0.055(9) 0.037(7) 0.061(8) -0.002(6) 0.014(6) 0.008(5)
C47 0.054(10) 0.058(9) 0.080(10) -0.007(7) -0.005(7) 0.020(7)
C9 0.079(10) 0.054(8) 0.043(7) -0.022(6) 0.008(6) 0.008(6)
C34 0.053(8) 0.038(6) 0.035(6) 0.004(4) 0.009(5) 0.008(5)
C29 0.034(7) 0.070(9) 0.044(6) -0.014(6) 0.002(5) 0.016(6)
C31 0.053(8) 0.038(7) 0.034(6) 0.001(5) 0.002(5) -0.004(5)
C83 0.112(13) 0.036(8) 0.102(11) 0.009(7) -0.008(9) 0.022(7)
C95 0.055(9) 0.074(9) 0.037(6) 0.002(6) 0.001(6) -0.002(6)
C5 0.041(8) 0.056(8) 0.087(9) 0.000(7) -0.003(7) 0.007(7)
C75 0.040(9) 0.101(11) 0.035(7) -0.009(6) -0.015(6) 0.020(7)
C35 0.094(11) 0.046(8) 0.074(8) 0.010(6) 0.021(8) 0.027(7)
C45 0.040(9) 0.088(10) 0.074(9) -0.020(7) -0.001(7) -0.014(7)
C81 0.121(14) 0.050(9) 0.087(10) 0.014(7) 0.029(9) -0.015(8)
C69 0.112(13) 0.071(9) 0.047(7) -0.007(6) -0.021(8) -0.003(8)
C50 0.040(7) 0.030(6) 0.056(7) -0.009(5) 0.003(5) -0.005(5)
C77 0.062(9) 0.078(10) 0.042(7) 0.011(6) 0.008(6) 0.039(7)
C36 0.050(8) 0.088(9) 0.027(5) 0.010(5) -0.005(5) 0.005(6)
C26 0.033(7) 0.043(7) 0.026(6) -0.008(5) 0.008(5) -0.009(5)
C11 0.055(8) 0.078(9) 0.084(8) 0.029(7) -0.016(7) 0.004(7)
C76 0.051(8) 0.141(14) 0.032(6) -0.004(8) -0.004(6) 0.045(9)
C12 0.092(11) 0.053(8) 0.070(9) 0.001(6) -0.012(8) -0.025(7)
C80 0.071(10) 0.069(9) 0.044(7) 0.016(6) 0.011(6) 0.022(7)
C4 0.037(8) 0.071(9) 0.086(10) 0.006(7) 0.018(8) 0.011(6)
C33 0.116(14) 0.042(8) 0.096(10) -0.004(7) -0.051(9) -0.013(7)
C68 0.105(13) 0.087(10) 0.049(7) -0.019(6) 0.000(8) 0.010(9)
C24 0.22(2) 0.052(8) 0.047(7) 0.001(6) -0.070(10) -0.008(9)
C92 0.043(9) 0.084(9) 0.062(9) 0.013(7) 0.006(6) 0.018(6)
C44 0.056(10) 0.087(10) 0.057(8) -0.007(7) -0.009(7) -0.001(7)
C53 0.052(9) 0.061(8) 0.056(7) -0.003(6) -0.013(7) 0.016(7)
C23 0.111(13) 0.073(9) 0.055(8) 0.021(6) 0.007(8) -0.011(8)
C57 0.134(14) 0.047(8) 0.087(10) -0.004(7) 0.013(9) -0.027(8)
C8 0.092(10) 0.060(9) 0.019(5) -0.004(5) 0.001(5) 0.010(7)
C51 0.027(7) 0.074(9) 0.094(9) -0.020(8) 0.000(6) 0.004(6)
C28 0.045(7) 0.074(9) 0.039(6) -0.012(6) 0.023(5) -0.001(6)
C52 0.032(8) 0.075(10) 0.107(11) -0.007(8) -0.025(8) 0.016(6)
C27 0.054(9) 0.049(8) 0.034(6) -0.001(5) 0.007(6) -0.002(6)
C55 0.048(8) 0.052(8) 0.062(7) -0.011(5) 0.028(6) -0.010(6)
C56 0.185(16) 0.055(9) 0.066(8) -0.018(7) 0.051(9) -0.019(10)

loop_
_atom_type_symbol
_atom_type_description
_atom_type_scat_dispersion_real
_atom_type_scat_dispersion_imag
_atom_type_scat_source
C C 0.0033 0.0016 'International Tables Vol C Tables 4.2.6.8 and 6.1.1.4'
H H 0.0000 0.0000 'International Tables Vol C Tables 4.2.6.8 and 6.1.1.4'
N N 0.0061 0.0033 'International Tables Vol C Tables 4.2.6.8 and 6.1.1.4'
Tl Tl -2.8358 9.6688 'International Tables Vol C Tables 4.2.6.8 and 6.1.1.4'

loop_
_geom_angle_atom_site_label_1
_geom_angle_atom_site_label_2
_geom_angle_atom_site_label_3
_geom_angle
_geom_angle_site_symmetry_1
_geom_angle_site_symmetry_3
_geom_angle_publ_flag
N10 Tl3 Tl4 51.82(14) . . ?
N10 Tl3 N12 46.1(2) . . ?
N10 Tl3 N9 85.9(2) . . ?
N10 Tl3 N7 103.4(2) . . ?
N12 Tl3 Tl4 48.56(15) . . ?
N9 Tl3 Tl4 49.16(15) . . ?
N9 Tl3 N12 97.6(2) . . ?
N7 Tl3 Tl4 51.79(15) . . ?
N7 Tl3 N12 79.3(2) . . ?
N7 Tl3 N9 47.3(2) . . ?
N6 Tl1 Tl2 51.59(16) . . ?
N6 Tl1 N1 79.4(2) . . ?
N6 Tl1 N3 102.1(2) . . ?
N6 Tl1 N4 47.3(2) . . ?
N1 Tl1 Tl2 50.52(13) . . ?
N1 Tl1 N4 99.0(2) . . ?
N3 Tl1 Tl2 50.87(14) . . ?
N3 Tl1 N1 46.8(2) . . ?
N3 Tl1 N4 85.3(2) . . ?
N4 Tl1 Tl2 48.75(15) . . ?
N10 Tl4 Tl3 48.80(15) . . ?
N10 Tl4 N7 97.9(2) . . ?
N12 Tl4 Tl3 51.21(15) . . ?
N12 Tl4 N10 45.9(2) . . ?
N12 Tl4 N9 101.8(2) . . ?
N12 Tl4 N7 79.4(2) . . ?
N9 Tl4 Tl3 50.75(16) . . ?
N9 Tl4 N10 84.8(2) . . ?
N9 Tl4 N7 46.9(2) . . ?
N7 Tl4 Tl3 49.34(13) . . ?
N6 Tl2 Tl1 48.74(15) . . ?
N1 Tl2 Tl1 51.03(14) . . ?
N1 Tl2 N6 77.9(2) . . ?
N1 Tl2 N3 46.7(2) . . ?
N3 Tl2 Tl1 49.99(14) . . ?
N3 Tl2 N6 98.4(2) . . ?
N4 Tl2 Tl1 51.68(15) . . ?
N4 Tl2 N6 47.3(2) . . ?
N4 Tl2 N1 102.5(2) . . ?
N4 Tl2 N3 86.9(2) . . ?
Tl1 N6 Tl2 79.66(19) . . ?
N5 N6 Tl1 94.9(5) . . ?
N5 N6 Tl2 90.4(5) . . ?
N5 N6 C37 113.8(8) . . ?
C37 N6 Tl1 125.2(6) . . ?
C37 N6 Tl2 140.9(6) . . ?
Tl3 N10 Tl4 79.4(2) . . ?
N11 N10 Tl3 96.5(5) . . ?
N11 N10 Tl4 89.3(5) . . ?
N11 N10 C73 113.9(7) . . ?
C73 N10 Tl3 123.7(5) . . ?
C73 N10 Tl4 142.3(5) . . ?
N6 N5 N4 111.0(7) . . ?
Tl4 N12 Tl3 80.23(19) . . ?
C85 N12 Tl3 139.7(6) . . ?
C85 N12 Tl4 124.2(5) . . ?
N11 N12 Tl3 92.6(5) . . ?
N11 N12 Tl4 95.5(5) . . ?
N11 N12 C85 113.5(7) . . ?
Tl2 N1 Tl1 78.45(18) . . ?
N2 N1 Tl1 91.1(5) . . ?
N2 N1 Tl2 93.6(5) . . ?
N2 N1 C1 114.6(7) . . ?
C1 N1 Tl1 139.8(6) . . ?
C1 N1 Tl2 126.7(5) . . ?
C86 C85 N12 119.7(8) . . ?
C86 C85 C90 121.2(9) . . ?
C90 C85 N12 118.9(8) . . ?
Tl4 N9 Tl3 80.1(2) . . ?
N8 N9 Tl3 92.8(5) . . ?
N8 N9 Tl4 93.2(5) . . ?
N8 N9 C61 113.8(8) . . ?
C61 N9 Tl3 142.9(6) . . ?
C61 N9 Tl4 121.2(5) . . ?
N12 N11 N10 109.7(7) . . ?
Tl1 N3 Tl2 79.14(18) . . ?
N2 N3 Tl1 93.6(5) . . ?
N2 N3 Tl2 93.7(5) . . ?
N2 N3 C13 112.9(7) . . ?
C13 N3 Tl1 124.2(5) . . ?
C13 N3 Tl2 141.3(5) . . ?
Tl3 N7 Tl4 78.87(19) . . ?
N8 N7 Tl3 95.3(5) . . ?
N8 N7 Tl4 88.6(5) . . ?
N8 N7 C49 112.6(7) . . ?
C49 N7 Tl3 128.9(5) . . ?
C49 N7 Tl4 140.0(6) . . ?
N3 N2 N1 110.5(7) . . ?
N7 N8 N9 110.8(7) . . ?
C61 C62 C67 121.3(8) . . ?
C63 C62 C61 118.2(9) . . ?
C63 C62 C67 120.3(9) . . ?
C61 C66 C70 123.0(8) . . ?
C61 C66 C65 118.6(9) . . ?
C65 C66 C70 118.4(8) . . ?
C86 C87 C88 120.6(10) . . ?
C20 C19 C14 111.3(8) . . ?
C20 C19 C21 111.9(8) . . ?
C14 C19 C21 111.8(9) . . ?
C14 C13 N3 120.8(8) . . ?
C14 C13 C18 120.4(8) . . ?
C18 C13 N3 118.6(8) . . ?
N1 C1 C6 118.5(8) . . ?
C2 C1 N1 120.1(9) . . ?
C2 C1 C6 121.2(9) . . ?
C62 C61 N9 117.3(8) . . ?
C66 C61 N9 122.1(8) . . ?
C66 C61 C62 120.3(9) . . ?
C37 C42 C46 122.4(9) . . ?
C37 C42 C41 117.9(10) . . ?
C41 C42 C46 119.7(10) . . ?
Tl2 N4 Tl1 79.58(19) . . ?
N5 N4 Tl1 89.3(5) . . ?
N5 N4 Tl2 94.9(5) . . ?
N5 N4 C25 113.6(7) . . ?
C25 N4 Tl1 143.9(6) . . ?
C25 N4 Tl2 123.0(5) . . ?
C78 C82 C84 110.8(9) . . ?
C78 C82 C83 115.8(9) . . ?
C84 C82 C83 108.7(9) . . ?
C73 C78 C82 121.9(9) . . ?
C77 C78 C82 119.9(10) . . ?
C77 C78 C73 118.2(10) . . ?
C78 C73 N10 116.1(8) . . ?
C74 C73 N10 123.4(8) . . ?
C74 C73 C78 120.5(9) . . ?
C37 C38 C43 124.0(9) . . ?
C39 C38 C43 119.9(10) . . ?
C39 C38 C37 115.9(11) . . ?
C64 C63 C62 121.9(10) . . ?
C1 C2 C7 119.7(9) . . ?
C3 C2 C1 117.5(11) . . ?
C3 C2 C7 122.7(10) . . ?
C18 C17 C16 121.3(9) . . ?
C85 C86 C91 119.5(9) . . ?
C87 C86 C85 119.4(10) . . ?
C87 C86 C91 121.1(9) . . ?
C71 C70 C66 111.4(8) . . ?
C71 C70 C72 110.9(8) . . ?
C72 C70 C66 110.4(8) . . ?
C13 C14 C19 123.0(8) . . ?
C15 C14 C19 119.2(8) . . ?
C15 C14 C13 117.7(8) . . ?
C87 C88 C89 120.3(10) . . ?
C15 C16 C17 119.3(9) . . ?
C64 C65 C66 121.6(9) . . ?
C85 C90 C94 124.7(9) . . ?
C89 C90 C85 117.4(9) . . ?
C89 C90 C94 117.9(9) . . ?
C86 C91 C93 110.3(9) . . ?
C86 C91 C92 115.3(9) . . ?
C93 C91 C92 110.0(9) . . ?
C13 C18 C22 120.3(8) . . ?
C17 C18 C13 118.7(9) . . ?
C17 C18 C22 121.0(9) . . ?
C2 C7 C9 112.8(9) . . ?
C2 C7 C8 110.9(9) . . ?
C8 C7 C9 110.6(8) . . ?
C54 C58 C60 110.8(9) . . ?
C59 C58 C54 114.2(9) . . ?
C59 C58 C60 109.9(8) . . ?
C90 C94 C96 113.3(9) . . ?
C90 C94 C95 111.1(8) . . ?
C96 C94 C95 111.4(9) . . ?
C38 C43 C45 112.1(10) . . ?
C38 C43 C44 111.0(9) . . ?
C44 C43 C45 111.3(9) . . ?
C14 C15 C16 122.5(9) . . ?
N7 C49 C54 118.4(9) . . ?
C50 C49 N7 121.9(9) . . ?
C50 C49 C54 119.4(9) . . ?
C1 C6 C10 123.1(9) . . ?
C5 C6 C1 116.6(10) . . ?
C5 C6 C10 120.2(10) . . ?
C42 C46 C48 110.1(9) . . ?
C47 C46 C42 116.0(9) . . ?
C47 C46 C48 110.1(10) . . ?
C30 C25 N4 116.1(8) . . ?
C30 C25 C26 121.0(9) . . ?
C26 C25 N4 122.6(8) . . ?
C4 C3 C2 121.8(12) . . ?
C49 C54 C58 120.7(9) . . ?
C53 C54 C58 120.6(10) . . ?
C53 C54 C49 118.7(10) . . ?
C42 C37 N6 118.2(9) . . ?
C42 C37 C38 122.1(9) . . ?
C38 C37 N6 119.6(9) . . ?
C24 C22 C18 112.0(9) . . ?
C23 C22 C18 110.9(10) . . ?
C23 C22 C24 110.9(10) . . ?
C65 C64 C63 119.4(10) . . ?
C74 C79 C80 112.9(8) . . ?
C81 C79 C74 112.6(10) . . ?
C81 C79 C80 111.3(9) . . ?
C25 C30 C34 120.7(8) . . ?
C29 C30 C25 118.0(9) . . ?
C29 C30 C34 121.3(9) . . ?
C39 C40 C41 120.2(11) . . ?
C69 C67 C62 114.3(9) . . ?
C68 C67 C62 109.4(9) . . ?
C68 C67 C69 111.2(9) . . ?
C6 C10 C11 110.1(8) . . ?
C6 C10 C12 112.4(9) . . ?
C12 C10 C11 111.2(9) . . ?
C88 C89 C90 120.9(10) . . ?
C40 C39 C38 123.3(12) . . ?
C73 C74 C79 122.9(9) . . ?
C75 C74 C73 118.5(10) . . ?
C75 C74 C79 118.5(10) . . ?
C40 C41 C42 120.3(10) . . ?
C30 C34 C35 113.9(8) . . ?
C36 C34 C30 109.4(8) . . ?
C36 C34 C35 110.5(9) . . ?
C30 C29 C28 121.5(10) . . ?
C26 C31 C32 113.7(8) . . ?
C26 C31 C33 111.3(9) . . ?
C33 C31 C32 109.3(9) . . ?
C4 C5 C6 121.5(12) . . ?
C76 C75 C74 122.4(12) . . ?
C49 C50 C55 122.3(10) . . ?
C51 C50 C49 118.3(10) . . ?
C51 C50 C55 119.2(11) . . ?
C76 C77 C78 121.2(11) . . ?
C25 C26 C31 123.3(9) . . ?
C27 C26 C25 117.3(10) . . ?
C27 C26 C31 119.4(9) . . ?
C75 C76 C77 119.1(11) . . ?
C3 C4 C5 121.0(12) . . ?
C52 C53 C54 121.7(12) . . ?
C52 C51 C50 121.9(12) . . ?
C27 C28 C29 119.9(10) . . ?
C53 C52 C51 119.7(11) . . ?
C28 C27 C26 122.3(10) . . ?
C57 C55 C50 113.4(9) . . ?
C56 C55 C50 111.9(9) . . ?
C56 C55 C57 110.2(10) . . ?

loop_
_geom_bond_atom_site_label_1
_geom_bond_atom_site_label_2
_geom_bond_distance
_geom_bond_site_symmetry_2
_geom_bond_publ_flag
Tl3 Tl4 3.4673(5) . ?
Tl3 N10 2.654(7) . ?
Tl3 N12 2.742(7) . ?
Tl3 N9 2.726(7) . ?
Tl3 N7 2.681(7) . ?
Tl1 Tl2 3.4612(5) . ?
Tl1 N6 2.645(7) . ?
Tl1 N1 2.746(7) . ?
Tl1 N3 2.699(7) . ?
Tl1 N4 2.761(7) . ?
Tl4 N10 2.773(7) . ?
Tl4 N12 2.637(7) . ?
Tl4 N9 2.663(8) . ?
Tl4 N7 2.777(7) . ?
Tl2 N6 2.757(7) . ?
Tl2 N1 2.727(7) . ?
Tl2 N3 2.734(7) . ?
Tl2 N4 2.646(7) . ?
N6 N5 1.307(9) . ?
N6 C37 1.431(11) . ?
N10 N11 1.295(9) . ?
N10 C73 1.443(11) . ?
N5 N4 1.326(9) . ?
N12 C85 1.466(11) . ?
N12 N11 1.289(9) . ?
N1 N2 1.324(9) . ?
N1 C1 1.418(11) . ?
C85 C86 1.386(13) . ?
C85 C90 1.411(12) . ?
N9 N8 1.327(10) . ?
N9 C61 1.438(12) . ?
N3 N2 1.307(9) . ?
N3 C13 1.438(11) . ?
N7 N8 1.308(10) . ?
N7 C49 1.411(11) . ?
C62 C61 1.409(12) . ?
C62 C63 1.384(12) . ?
C62 C67 1.527(13) . ?
C66 C61 1.396(12) . ?
C66 C70 1.535(12) . ?
C66 C65 1.400(12) . ?
C87 C86 1.375(12) . ?
C87 C88 1.376(14) . ?
C19 C20 1.516(13) . ?
C19 C14 1.522(12) . ?
C19 C21 1.524(13) . ?
C13 C14 1.403(12) . ?
C13 C18 1.426(12) . ?
C1 C2 1.403(13) . ?
C1 C6 1.431(12) . ?
C42 C46 1.523(14) . ?
C42 C37 1.385(14) . ?
C42 C41 1.398(13) . ?
N4 C25 1.424(11) . ?
C82 C78 1.499(14) . ?
C82 C84 1.535(13) . ?
C82 C83 1.547(13) . ?
C78 C73 1.407(12) . ?
C78 C77 1.393(13) . ?
C73 C74 1.391(12) . ?
C38 C43 1.509(15) . ?
C38 C37 1.418(14) . ?
C38 C39 1.396(13) . ?
C63 C64 1.380(13) . ?
C2 C7 1.504(14) . ?
C2 C3 1.380(14) . ?
C17 C16 1.380(13) . ?
C17 C18 1.370(11) . ?
C48 C46 1.538(14) . ?
C86 C91 1.522(14) . ?
C70 C71 1.510(13) . ?
C70 C72 1.529(13) . ?
C14 C15 1.379(12) . ?
C88 C89 1.385(14) . ?
C16 C15 1.379(13) . ?
C65 C64 1.356(13) . ?
C90 C94 1.505(13) . ?
C90 C89 1.394(13) . ?
C91 C93 1.523(14) . ?
C91 C92 1.545(14) . ?
C18 C22 1.531(13) . ?
C7 C9 1.548(13) . ?
C7 C8 1.530(13) . ?
C58 C54 1.520(14) . ?
C58 C59 1.510(13) . ?
C58 C60 1.543(13) . ?
C94 C96 1.517(14) . ?
C94 C95 1.530(12) . ?
C43 C45 1.540(14) . ?
C43 C44 1.528(14) . ?
C49 C54 1.440(13) . ?
C49 C50 1.405(13) . ?
C6 C10 1.507(13) . ?
C6 C5 1.391(14) . ?
C46 C47 1.496(14) . ?
C32 C31 1.534(12) . ?
C25 C30 1.417(12) . ?
C25 C26 1.424(12) . ?
C3 C4 1.356(15) . ?
C54 C53 1.381(14) . ?
C22 C24 1.527(14) . ?
C22 C23 1.507(16) . ?
C79 C74 1.521(13) . ?
C79 C81 1.513(14) . ?
C79 C80 1.521(12) . ?
C30 C34 1.530(13) . ?
C30 C29 1.378(12) . ?
C40 C39 1.327(16) . ?
C40 C41 1.392(15) . ?
C67 C69 1.520(14) . ?
C67 C68 1.487(15) . ?
C10 C11 1.559(12) . ?
C10 C12 1.515(12) . ?
C74 C75 1.373(14) . ?
C34 C35 1.534(13) . ?
C34 C36 1.522(12) . ?
C29 C28 1.389(14) . ?
C31 C26 1.494(14) . ?
C31 C33 1.528(14) . ?
C5 C4 1.361(15) . ?
C75 C76 1.366(15) . ?
C50 C51 1.399(14) . ?
C50 C55 1.518(13) . ?
C77 C76 1.376(16) . ?
C26 C27 1.384(13) . ?
C53 C52 1.371(16) . ?
C57 C55 1.510(14) . ?
C51 C52 1.376(16) . ?
C28 C27 1.368(14) . ?
C55 C56 1.497(13) . ?

loop_
_twin_individual_id
_twin_individual_mass_fraction_refined
1 0.546(7)
2 0.454(7)
